data_4123273
loop_
_publ_author_name
'Tran, T. Thao'
'Gooch, Melissa'
'Lorenz, Bernd'
'Litvinchuk, Alexander P.'
'Sorolla, 2nd, Maurice G'
'Brgoch, Jakoah'
'Chu, Paul C. W.'
'Guloy, Arnold M.'

_publ_section_title
;
 Nb2O2F3: A Reduced Niobium (III/IV) Oxyfluoride with a Complex
 Structural, Magnetic, and Electronic Phase Transition.
;
_journal_issue 2
_journal_name_full 'Journal of the American Chemical Society'
_journal_page_first 636
_journal_page_last 639
_journal_paper_doi 10.1021/ja511745q
_journal_volume 137
_journal_year 2015
_chemical_formula_sum 'F3 Nb2 O2'
_chemical_formula_weight 274.82
_chemical_name_systematic
;
 ?
;
_space_group_IT_number 15
_symmetry_cell_setting monoclinic
_symmetry_space_group_name_Hall '-I 2ya'
_symmetry_space_group_name_H-M 'I 1 2/a 1'
_atom_sites_solution_hydrogens none
_atom_sites_solution_primary direct
_atom_sites_solution_secondary difmap
_audit_creation_method SHELXL-97
_cell_angle_alpha 90.00
_cell_angle_beta 95.7510(10)
_cell_angle_gamma 90.00
_cell_formula_units_Z 4
_cell_length_a 5.70480(10)
_cell_length_b 5.16100(10)
_cell_length_c 12.2285(2)
_cell_measurement_reflns_used 4218
_cell_measurement_temperature 296(2)
_cell_measurement_theta_max 37.85
_cell_measurement_theta_min 3.35
_cell_volume 358.225(11)
_computing_cell_refinement 'SAINT v7.23A (Bruker-Nonius, 2004)'
_computing_data_collection 'APEX2 v1.0-27 (Bruker-Nonius, 2005)'
_computing_data_reduction 'SAINT v7.23A (Bruker-Nonius, 2004)'
_computing_structure_refinement 'SHELXL v5.10 (G.M. Sheldrick, 1997)'
_computing_structure_solution 'SHELXS v5.10 (G.M. Sheldrick, 1997)'
_diffrn_ambient_temperature 296(2)
_diffrn_detector_area_resol_mean 4K
_diffrn_measured_fraction_theta_full 0.995
_diffrn_measured_fraction_theta_max 0.995
_diffrn_measurement_device_type 'Bruker APEX II CCD'
_diffrn_measurement_method CCD
_diffrn_radiation_monochromator graphite
_diffrn_radiation_source 'fine-focus sealed tube'
_diffrn_radiation_type MoK\a
_diffrn_radiation_wavelength 0.71073
_diffrn_reflns_av_R_equivalents 0.0000
_diffrn_reflns_av_sigmaI/netI 0.0103
_diffrn_reflns_limit_h_max 0
_diffrn_reflns_limit_h_min -9
_diffrn_reflns_limit_k_max 8
_diffrn_reflns_limit_k_min 0
_diffrn_reflns_limit_l_max 20
_diffrn_reflns_limit_l_min -20
_diffrn_reflns_number 958
_diffrn_reflns_theta_full 37.85
_diffrn_reflns_theta_max 37.85
_diffrn_reflns_theta_min 3.35
_diffrn_standards_decay_% 0.0
_exptl_absorpt_coefficient_mu 6.342
_exptl_absorpt_correction_T_max 0.7474
_exptl_absorpt_correction_T_min 0.6136
_exptl_absorpt_correction_type empirical
_exptl_absorpt_process_details 'SAINT v7.23A'
_exptl_crystal_colour Black
_exptl_crystal_density_diffrn 5.096
_exptl_crystal_density_method 'not measured'
_exptl_crystal_description Plate-like
_exptl_crystal_F_000 500
_exptl_crystal_size_max 0.20
_exptl_crystal_size_mid 0.20
_exptl_crystal_size_min 0.08
_refine_diff_density_max 0.626
_refine_diff_density_min -0.622
_refine_diff_density_rms 0.149
_refine_ls_extinction_coef 0.0195(6)
_refine_ls_extinction_expression Fc^*^=kFc[1+0.001xFc^2^\l^3^/sin(2\q)]^-1/4^
_refine_ls_extinction_method SHELXL
_refine_ls_goodness_of_fit_ref 1.240
_refine_ls_hydrogen_treatment none
_refine_ls_matrix_type full
_refine_ls_number_parameters 34
_refine_ls_number_reflns 958
_refine_ls_number_restraints 0
_refine_ls_restrained_S_all 1.240
_refine_ls_R_factor_all 0.0128
_refine_ls_R_factor_gt 0.0121
_refine_ls_shift/su_max 0.003
_refine_ls_shift/su_mean 0.000
_refine_ls_structure_factor_coef Fsqd
_refine_ls_weighting_details 'calc w=1/[\s^2^(Fo^2^)+(0.0147P)^2^+0.5191P] where P=(Fo^2^+2Fc^2^)/3'
_refine_ls_weighting_scheme calc
_refine_ls_wR_factor_gt 0.0340
_refine_ls_wR_factor_ref 0.0343
_reflns_number_gt 924
_reflns_number_total 958
_reflns_threshold_expression >2sigma(I)
_cod_data_source_file ja511745q_si_001.cif
_cod_data_source_block RT-Nb2O2F3
_cod_depositor_comments
;
The following automatic conversions were performed:

'_symmetry_cell_setting' value 'Monoclinic' changed to 'monoclinic'
according to
/home/saulius/struct/COD-crude-data--automatic-downloads/rss-feeds/ACS/lib/dictionaries/cif_core.dic
dictionary named 'cif_core.dic' version 2.4.2 from
2011-04-26.

'_exptl_absorpt_correction_type' value 'Empirical'
changed to 'empirical' according to
/home/saulius/struct/COD-crude-data--automatic-downloads/rss-feeds/ACS/lib/dictionaries/cif_core.dic
dictionary named 'cif_core.dic' version 2.4.2 from 2011-04-26.

Automatic conversion script
Id: cif_fix_values 2935 2014-11-11 08:27:57Z andrius 

 Adding full bibliography for 4123272--4123273.cif.
;
_cod_original_sg_symbol_H-M I2/a
_cod_database_code 4123273

loop_
_symmetry_equiv_pos_as_xyz
'x, y, z'
'-x+1/2, y, -z'
'x+1/2, y+1/2, z+1/2'
'-x+1, y+1/2, -z+1/2'
'-x, -y, -z'
'x-1/2, -y, z'
'-x+1/2, -y+1/2, -z+1/2'
'x, -y+1/2, z+1/2'

loop_
_atom_site_label
_atom_site_type_symbol
_atom_site_fract_x
_atom_site_fract_y
_atom_site_fract_z
_atom_site_U_iso_or_equiv
_atom_site_adp_type
_atom_site_occupancy
_atom_site_symmetry_multiplicity
_atom_site_calc_flag
_atom_site_refinement_flags
Nb Nb 0.653583(15) 0.254545(14) 0.340725(7) 0.00421(5) Uani 1 1 d .
X1 F 0.36734(12) 0.05085(15) 0.39729(6) 0.01000(12) Uani 1 1 d .
X2 F 0.7500 0.3935(2) 0.5000 0.01046(17) Uani 1 2 d S
X3 O 0.56002(13) 0.04300(16) 0.20093(6) 0.00708(12) Uani 1 1 d .

loop_
_atom_site_aniso_label
_atom_site_aniso_U_11
_atom_site_aniso_U_22
_atom_site_aniso_U_33
_atom_site_aniso_U_23
_atom_site_aniso_U_13
_atom_site_aniso_U_12
Nb 0.00402(6) 0.00451(6) 0.00411(6) 0.00002(2) 0.00052(3) -0.00010(2)
X1 0.0105(3) 0.0105(3) 0.0094(3) -0.0020(2) 0.0031(2) -0.0053(2)
X2 0.0143(4) 0.0118(4) 0.0050(3) 0.000 -0.0007(3) 0.000
X3 0.0066(3) 0.0077(3) 0.0070(3) -0.0018(2) 0.0011(2) -0.0026(2)

loop_
_atom_type_symbol
_atom_type_description
_atom_type_scat_dispersion_real
_atom_type_scat_dispersion_imag
_atom_type_scat_source
O O 0.0106 0.0060 'International Tables Vol C Tables 4.2.6.8 and 6.1.1.4'
F F 0.0171 0.0103 'International Tables Vol C Tables 4.2.6.8 and 6.1.1.4'
Nb Nb -2.0727 0.6215 'International Tables Vol C Tables 4.2.6.8 and 6.1.1.4'

loop_
_geom_angle_atom_site_label_1
_geom_angle_atom_site_label_2
_geom_angle_atom_site_label_3
_geom_angle
_geom_angle_site_symmetry_1
_geom_angle_site_symmetry_3
X3 Nb X3 92.213(14) 4 7_655
X3 Nb X3 94.852(16) 4 .
X3 Nb X3 102.22(3) 7_655 .
X3 Nb X1 175.18(3) 4 6_655
X3 Nb X1 90.78(3) 7_655 6_655
X3 Nb X1 88.20(3) . 6_655
X3 Nb X2 94.59(3) 4 .
X3 Nb X2 85.12(3) 7_655 .
X3 Nb X2 167.80(4) . .
X1 Nb X2 81.90(3) 6_655 .
X3 Nb X1 88.98(3) 4 .
X3 Nb X1 175.35(3) 7_655 .
X3 Nb X1 82.14(3) . .
X1 Nb X1 87.738(15) 6_655 .
X2 Nb X1 90.32(2) . .
X3 Nb Nb 95.63(2) 4 7_655
X3 Nb Nb 51.23(2) 7_655 7_655
X3 Nb Nb 50.99(2) . 7_655
X1 Nb Nb 89.19(2) 6_655 7_655
X2 Nb Nb 135.403(11) . 7_655
X1 Nb Nb 133.10(2) . 7_655
Nb X1 Nb 135.85(4) 6 .
Nb X2 Nb 139.99(5) . 2_656
Nb X3 Nb 144.57(4) 4_545 7_655
Nb X3 Nb 136.36(4) 4_545 .
Nb X3 Nb 77.78(3) 7_655 .

loop_
_geom_bond_atom_site_label_1
_geom_bond_atom_site_label_2
_geom_bond_distance
_geom_bond_site_symmetry_2
Nb X3 1.9586(8) 4
Nb X3 2.0463(8) 7_655
Nb X3 2.0534(8) .
Nb X1 2.0690(7) 6_655
Nb X2 2.0966(4) .
Nb X1 2.1158(7) .
Nb Nb 2.57389(17) 7_655
X1 Nb 2.0690(7) 6
X2 Nb 2.0966(4) 2_656
X3 Nb 1.9586(8) 4_545
X3 Nb 2.0463(8) 7_655
